data_7206850
loop_
_publ_author_name
'Andrews, Michael B.'
'Cahill, Christopher L.'

_publ_section_title
;
 In situ oxalate formation during hydrothermal synthesis of uranyl hybrid
 materials
;
_journal_issue 23
_journal_name_full CrystEngComm
_journal_page_first 7068
_journal_paper_doi 10.1039/c1ce05934c
_journal_volume 13
_journal_year 2011
_chemical_formula_sum 'C6 H4 N O6 U'
_chemical_formula_weight 424.13
_chemical_name_systematic
;
?
;
_space_group_IT_number 14
_symmetry_cell_setting monoclinic
_symmetry_space_group_name_Hall '-P 2ybc'
_symmetry_space_group_name_H-M 'P 1 21/c 1'
_atom_sites_solution_hydrogens geom
_atom_sites_solution_primary direct
_atom_sites_solution_secondary difmap
_audit_creation_method SHELXL-97
_cell_angle_alpha 90.00
_cell_angle_beta 111.1640(10)
_cell_angle_gamma 90.00
_cell_formula_units_Z 4
_cell_length_a 10.4417(3)
_cell_length_b 7.8434(3)
_cell_length_c 12.2703(4)
_cell_measurement_temperature 293(2)
_cell_volume 937.14(5)
_computing_cell_refinement 'SAINTPLUS (Bruker AXS, 2005)'
_computing_data_collection 'APEX II (Bruker AXS, 2005)'
_computing_data_reduction 'SAINTPLUS (Bruker AXS, 2005)'
_computing_molecular_graphics 'Crystal Maker (Palmer 2009)'
_computing_publication_material 'WINGX (Farrugia, 1998)'
_computing_structure_refinement 'SHELXL-97 (Sheldrick, 2008)'
_computing_structure_solution 'SIR92 (Gualardi, 1993)'
_diffrn_ambient_temperature 293(2)
_diffrn_measured_fraction_theta_full 1.000
_diffrn_measured_fraction_theta_max 0.874
_diffrn_measurement_device_type 'Bruker APEX II CCD'
_diffrn_measurement_method 'phi and omega scans'
_diffrn_radiation_monochromator graphite
_diffrn_radiation_source 'fine-focus sealed tube'
_diffrn_radiation_type MoK\a
_diffrn_radiation_wavelength 0.71073
_diffrn_reflns_av_R_equivalents 0.0400
_diffrn_reflns_av_sigmaI/netI 0.0268
_diffrn_reflns_limit_h_max 14
_diffrn_reflns_limit_h_min -14
_diffrn_reflns_limit_k_max 10
_diffrn_reflns_limit_k_min -9
_diffrn_reflns_limit_l_max 16
_diffrn_reflns_limit_l_min -17
_diffrn_reflns_number 17373
_diffrn_reflns_theta_full 25.00
_diffrn_reflns_theta_max 31.32
_diffrn_reflns_theta_min 2.09
_exptl_absorpt_coefficient_mu 17.323
_exptl_absorpt_correction_T_max 0.746
_exptl_absorpt_correction_T_min 0.351
_exptl_absorpt_correction_type empirical
_exptl_absorpt_process_details 'SADABS, Sheldrick (2008)'
_exptl_crystal_colour block
_exptl_crystal_density_diffrn 3.006
_exptl_crystal_density_method 'not measured'
_exptl_crystal_description yellow
_exptl_crystal_F_000 748
_exptl_crystal_size_max 0.10
_exptl_crystal_size_mid 0.09
_exptl_crystal_size_min 0.03
_refine_diff_density_max 2.484
_refine_diff_density_min -1.490
_refine_diff_density_rms 0.163
_refine_ls_extinction_method none
_refine_ls_goodness_of_fit_ref 1.044
_refine_ls_hydrogen_treatment constr
_refine_ls_matrix_type full
_refine_ls_number_parameters 136
_refine_ls_number_reflns 2688
_refine_ls_number_restraints 0
_refine_ls_restrained_S_all 1.044
_refine_ls_R_factor_all 0.0278
_refine_ls_R_factor_gt 0.0213
_refine_ls_shift/su_max 0.002
_refine_ls_shift/su_mean 0.000
_refine_ls_structure_factor_coef Fsqd
_refine_ls_weighting_details 'calc w=1/[\s^2^(Fo^2^)+(0.0303P)^2^+0.3017P] where P=(Fo^2^+2Fc^2^)/3'
_refine_ls_weighting_scheme calc
_refine_ls_wR_factor_gt 0.0512
_refine_ls_wR_factor_ref 0.0540
_reflns_number_gt 2324
_reflns_number_total 2688
_reflns_threshold_expression >2\s(I)
_cod_data_source_file c1ce05934c.txt
_cod_data_source_block compound1
_cod_depositor_comments
;
The following automatic conversions were performed:

'_symmetry_cell_setting' value 'Monoclinic' changed to 'monoclinic'
according to /home/saulius/struct/CIF-dictionaries/cif_core.dic
dictionary named 'cif_core.dic' version 2.4.1 from 2010-06-29.

Automatic conversion script
Id: cif_fix_values 1715 2011-07-08 13:25:40Z adriana 
;
_cod_original_sg_symbol_H-M P21/c
_cod_database_code 7206850

loop_
_symmetry_equiv_pos_as_xyz
'x, y, z'
'-x, y+1/2, -z+1/2'
'-x, -y, -z'
'x, -y-1/2, z-1/2'

loop_
_atom_site_label
_atom_site_type_symbol
_atom_site_fract_x
_atom_site_fract_y
_atom_site_fract_z
_atom_site_U_iso_or_equiv
_atom_site_adp_type
_atom_site_occupancy
_atom_site_symmetry_multiplicity
_atom_site_calc_flag
_atom_site_refinement_flags
O3 O 0.5469(3) 0.7003(3) 0.9659(3) 0.0349(7) Uani 1 1 d .
O6 O 0.6723(3) 0.8301(4) 1.2118(3) 0.0388(7) Uani 1 1 d .
O4 O 0.3641(2) 0.5386(4) 0.8713(2) 0.0383(7) Uani 1 1 d .
O5 O 0.8472(3) 0.6219(4) 1.0538(3) 0.0393(7) Uani 1 1 d .
C7 C 0.4743(3) 0.5686(5) 0.9530(3) 0.0281(8) Uani 1 1 d .
O2 O 0.9029(2) 0.6018(3) 1.3084(2) 0.0313(6) Uani 1 1 d .
U1 U 0.760241(12) 0.723719(18) 1.133716(11) 0.02429(6) Uani 1 1 d .
N1 N 0.7544(3) 0.9974(4) 1.0157(3) 0.0277(6) Uani 1 1 d .
O1 O 0.9543(3) 0.9039(4) 1.2105(2) 0.0396(7) Uani 1 1 d .
C6 C 0.9815(3) 1.0288(5) 1.1586(3) 0.0273(7) Uani 1 1 d .
C5 C 0.8706(3) 1.0933(5) 1.0518(3) 0.0264(7) Uani 1 1 d .
C4 C 0.8849(4) 1.2404(5) 0.9967(4) 0.0318(8) Uani 1 1 d .
H4 H 0.9663 1.3024 1.0241 0.038 Uiso 1 1 calc R
C3 C 0.7760(5) 1.2949(5) 0.8993(4) 0.0366(9) Uani 1 1 d .
H3 H 0.7823 1.3946 0.8605 0.044 Uiso 1 1 calc R
C2 C 0.6574(4) 1.1970(5) 0.8612(4) 0.0343(9) Uani 1 1 d .
H2 H 0.5830 1.2298 0.7957 0.041 Uiso 1 1 calc R
C1 C 0.6505(4) 1.0510(5) 0.9209(3) 0.0329(8) Uani 1 1 d .
H1 H 0.5702 0.9868 0.8944 0.039 Uiso 1 1 calc R

loop_
_atom_site_aniso_label
_atom_site_aniso_U_11
_atom_site_aniso_U_22
_atom_site_aniso_U_33
_atom_site_aniso_U_23
_atom_site_aniso_U_13
_atom_site_aniso_U_12
O3 0.0320(15) 0.0294(16) 0.0337(15) 0.0079(11) 0.0002(12) -0.0131(11)
O6 0.0297(14) 0.0433(18) 0.0402(17) -0.0047(13) 0.0086(12) 0.0084(13)
O4 0.0306(13) 0.0398(17) 0.0310(15) 0.0092(12) -0.0052(11) -0.0151(12)
O5 0.0396(15) 0.0331(16) 0.0484(17) -0.0041(13) 0.0198(13) -0.0007(12)
C7 0.0248(16) 0.030(2) 0.0265(18) 0.0037(15) 0.0056(14) -0.0050(14)
O2 0.0220(11) 0.0297(15) 0.0392(15) 0.0062(11) 0.0074(10) 0.0055(10)
U1 0.01749(8) 0.02212(9) 0.02968(9) -0.00064(5) 0.00421(5) -0.00262(4)
N1 0.0232(14) 0.0254(16) 0.0290(16) 0.0009(12) 0.0028(12) -0.0012(12)
O1 0.0308(13) 0.0318(16) 0.0433(16) 0.0093(12) -0.0023(12) -0.0115(11)
C6 0.0212(15) 0.0256(18) 0.0316(19) -0.0060(14) 0.0054(14) -0.0009(13)
C5 0.0245(16) 0.0244(19) 0.0289(18) -0.0021(14) 0.0080(14) -0.0002(13)
C4 0.0295(19) 0.0291(19) 0.037(2) -0.0012(16) 0.0129(17) -0.0041(15)
C3 0.044(2) 0.031(2) 0.038(2) 0.0041(16) 0.0173(19) 0.0019(17)
C2 0.036(2) 0.035(2) 0.029(2) 0.0044(15) 0.0080(17) 0.0063(16)
C1 0.0243(17) 0.034(2) 0.033(2) 0.0009(16) 0.0020(15) -0.0027(15)

loop_
_atom_type_symbol
_atom_type_description
_atom_type_scat_dispersion_real
_atom_type_scat_dispersion_imag
_atom_type_scat_source
C C 0.0033 0.0016 'International Tables Vol C Tables 4.2.6.8 and 6.1.1.4'
N N 0.0061 0.0033 'International Tables Vol C Tables 4.2.6.8 and 6.1.1.4'
O O 0.0106 0.0060 'International Tables Vol C Tables 4.2.6.8 and 6.1.1.4'
U U -9.6767 9.6646 'International Tables Vol C Tables 4.2.6.8 and 6.1.1.4'
H H 0.0000 0.0000 'International Tables Vol C Tables 4.2.6.8 and 6.1.1.4'

loop_
_geom_angle_atom_site_label_1
_geom_angle_atom_site_label_2
_geom_angle_atom_site_label_3
_geom_angle
_geom_angle_site_symmetry_1
_geom_angle_site_symmetry_3
C7 O3 U1 119.7(2) . .
C7 O4 U1 120.8(2) . 3_667
O4 C7 O3 126.6(3) . .
O4 C7 C7 116.5(4) . 3_667
O3 C7 C7 116.9(4) . 3_667
C6 O2 U1 134.5(2) 2_747 .
O5 U1 O6 178.64(14) . .
O5 U1 O2 92.26(11) . .
O6 U1 O2 88.86(11) . .
O5 U1 O1 87.27(12) . .
O6 U1 O1 92.32(12) . .
O2 U1 O1 73.00(9) . .
O5 U1 O4 88.88(12) . 3_667
O6 U1 O4 92.07(12) . 3_667
O2 U1 O4 80.42(9) . 3_667
O1 U1 O4 152.95(9) . 3_667
O5 U1 O3 89.61(12) . .
O6 U1 O3 89.88(12) . .
O2 U1 O3 146.50(8) . .
O1 U1 O3 140.50(9) . .
O4 U1 O3 66.17(8) 3_667 .
O5 U1 N1 88.68(12) . .
O6 U1 N1 89.97(12) . .
O2 U1 N1 137.44(9) . .
O1 U1 N1 64.54(9) . .
O4 U1 N1 142.14(9) 3_667 .
O3 U1 N1 76.03(8) . .
C1 N1 C5 117.2(3) . .
C1 N1 U1 126.6(2) . .
C5 N1 U1 116.1(2) . .
C6 O1 U1 125.6(2) . .
O1 C6 O2 123.8(3) . 2_757
O1 C6 C5 117.7(3) . .
O2 C6 C5 118.5(3) 2_757 .
N1 C5 C4 123.2(3) . .
N1 C5 C6 114.7(3) . .
C4 C5 C6 122.0(3) . .
C5 C4 C3 118.8(4) . .
C2 C3 C4 118.3(4) . .
C1 C2 C3 119.6(4) . .
N1 C1 C2 122.8(4) . .

loop_
_geom_bond_atom_site_label_1
_geom_bond_atom_site_label_2
_geom_bond_distance
_geom_bond_site_symmetry_2
O3 C7 1.258(4) .
O3 U1 2.434(3) .
O6 U1 1.759(3) .
O4 C7 1.245(4) .
O4 U1 2.422(3) 3_667
O5 U1 1.751(3) .
C7 C7 1.526(7) 3_667
O2 C6 1.263(4) 2_747
O2 U1 2.329(2) .
U1 O1 2.369(3) .
U1 O4 2.422(3) 3_667
U1 N1 2.578(3) .
N1 C1 1.340(4) .
N1 C5 1.359(4) .
O1 C6 1.256(4) .
C6 O2 1.263(4) 2_757
C6 C5 1.490(5) .
C5 C4 1.373(5) .
C4 C3 1.386(6) .
C3 C2 1.388(6) .
C2 C1 1.375(5) .
